data_4340481
loop_
_publ_author_name
'Baumann, Dominik'
'Schnick, Wolfgang'

_publ_section_title
;
 High-Pressure Polymorph of Phosphorus Nitride Imide HP4N7 Representing a
 New Framework Topology.
;
_journal_issue 15
_journal_name_full 'Inorganic chemistry'
_journal_page_first 7977
_journal_paper_doi 10.1021/ic500767f
_journal_volume 53
_journal_year 2014
_chemical_formula_moiety 'H N7 P4'
_chemical_formula_sum 'H N7 P4'
_chemical_formula_weight 222.96
_chemical_name_common 'phosphorus nitride imide'
_chemical_name_systematic
; 
 Tetraphosphorus hexanitride imide 
;
_space_group_IT_number 15
_symmetry_cell_setting monoclinic
_symmetry_space_group_name_Hall '-C 2yc'
_symmetry_space_group_name_H-M 'C 1 2/c 1'
_atom_sites_solution_hydrogens difmap
_atom_sites_solution_primary flipping
_atom_sites_solution_secondary difmap
_audit_creation_method SHELXL-97
_cell_angle_alpha 90.00
_cell_angle_beta 102.351(3)
_cell_angle_gamma 90.00
_cell_formula_units_Z 4
_cell_length_a 12.8732(14)
_cell_length_b 4.6587(4)
_cell_length_c 8.3222(8)
_cell_measurement_reflns_used 97
_cell_measurement_temperature 140(2)
_cell_measurement_theta_max 66.11
_cell_measurement_theta_min 13.02
_cell_volume 487.55(8)
_computing_cell_refinement APEX2
_computing_data_collection 'APEX2 (Bruker, 2013) '
_computing_data_reduction 'SAINT (Bruker, 2012)'
_computing_molecular_graphics 'DIAMOND (Brandenburg, 1999)'
_computing_publication_material SHELXL-97
_computing_structure_refinement 'SHELXL-97 (Sheldrick, 1997)'
_computing_structure_solution 'Superflip (palatinus, 2007)'
_diffrn_ambient_temperature 140(2)
_diffrn_measured_fraction_theta_full 0.998
_diffrn_measured_fraction_theta_max 0.998
_diffrn_measurement_device_type 'Bruker D8 Quest'
_diffrn_radiation_monochromator graphite
_diffrn_radiation_source microsource
_diffrn_radiation_type MoK\a
_diffrn_radiation_wavelength 0.71073
_diffrn_reflns_av_R_equivalents 0.0961
_diffrn_reflns_av_sigmaI/netI 0.0603
_diffrn_reflns_limit_h_max 21
_diffrn_reflns_limit_h_min -21
_diffrn_reflns_limit_k_max 7
_diffrn_reflns_limit_k_min -7
_diffrn_reflns_limit_l_max 13
_diffrn_reflns_limit_l_min -13
_diffrn_reflns_number 8803
_diffrn_reflns_theta_full 36.80
_diffrn_reflns_theta_max 36.80
_diffrn_reflns_theta_min 3.24
_exptl_absorpt_coefficient_mu 1.459
_exptl_absorpt_correction_type none
_exptl_crystal_colour colorless
_exptl_crystal_density_diffrn 3.037
_exptl_crystal_density_method 'not measured'
_exptl_crystal_description block
_exptl_crystal_F_000 440
_exptl_crystal_size_max 0.070
_exptl_crystal_size_mid 0.065
_exptl_crystal_size_min 0.035
_refine_diff_density_max 1.071
_refine_diff_density_min -0.747
_refine_diff_density_rms 0.206
_refine_ls_extinction_method none
_refine_ls_goodness_of_fit_ref 1.046
_refine_ls_hydrogen_treatment refall
_refine_ls_matrix_type full
_refine_ls_number_parameters 55
_refine_ls_number_reflns 1218
_refine_ls_number_restraints 1
_refine_ls_restrained_S_all 1.046
_refine_ls_R_factor_all 0.0769
_refine_ls_R_factor_gt 0.0485
_refine_ls_shift/su_max 0.000
_refine_ls_shift/su_mean 0.000
_refine_ls_structure_factor_coef Fsqd
_refine_ls_weighting_details 'calc w=1/[\s^2^(Fo^2^)+(0.0458P)^2^+2.3837P] where P=(Fo^2^+2Fc^2^)/3'
_refine_ls_weighting_scheme calc
_refine_ls_wR_factor_gt 0.0984
_refine_ls_wR_factor_ref 0.1083
_reflns_number_gt 909
_reflns_number_total 1218
_reflns_threshold_expression >2sigma(I)
_cod_data_source_file ic500767f_si_002.cif
_cod_data_source_block b-HP4N7
_cod_depositor_comments 'Adding full bibliography for 4340481.cif.'
_cod_original_sg_symbol_H-M C2/c
_cod_database_code 4340481

loop_
_symmetry_equiv_pos_as_xyz
'x, y, z'
'-x, y, -z+1/2'
'x+1/2, y+1/2, z'
'-x+1/2, y+1/2, -z+1/2'
'-x, -y, -z'
'x, -y, z-1/2'
'-x+1/2, -y+1/2, -z'
'x+1/2, -y+1/2, z-1/2'

loop_
_atom_site_label
_atom_site_type_symbol
_atom_site_fract_x
_atom_site_fract_y
_atom_site_fract_z
_atom_site_U_iso_or_equiv
_atom_site_adp_type
_atom_site_occupancy
_atom_site_symmetry_multiplicity
_atom_site_calc_flag
_atom_site_refinement_flags
P1 P 0.18029(5) 0.21143(12) 0.22415(7) 0.00385(14) Uani 1 1 d .
P2 P 0.10496(5) 0.30672(12) -0.13583(7) 0.00413(14) Uani 1 1 d .
N1 N 0.0000 0.1987(6) -0.2500 0.0063(5) Uani 1 2 d S
N2 N 0.10245(17) 0.1964(4) 0.0467(3) 0.0061(3) Uani 1 1 d D
H1 H 0.051(4) 0.065(11) 0.035(9) 0.010(17) Uiso 0.50 1 d PD
N3 N 0.13838(16) 0.3666(4) 0.3650(2) 0.0051(3) Uani 1 1 d .
N4 N 0.29474(15) 0.3702(4) 0.2069(2) 0.0049(3) Uani 1 1 d .

loop_
_atom_site_aniso_label
_atom_site_aniso_U_11
_atom_site_aniso_U_22
_atom_site_aniso_U_33
_atom_site_aniso_U_23
_atom_site_aniso_U_13
_atom_site_aniso_U_12
P1 0.0048(3) 0.0023(3) 0.0045(3) 0.00004(19) 0.0012(2) -0.00007(18)
P2 0.0040(3) 0.0028(3) 0.0050(3) -0.00050(19) -0.0004(2) -0.00025(18)
N1 0.0060(11) 0.0044(11) 0.0073(12) 0.000 -0.0012(9) 0.000
N2 0.0075(8) 0.0066(8) 0.0037(8) 0.0017(7) 0.0001(6) -0.0015(7)
N3 0.0074(8) 0.0031(7) 0.0054(8) -0.0013(7) 0.0025(6) 0.0002(6)
N4 0.0061(8) 0.0023(7) 0.0070(8) -0.0008(6) 0.0028(7) -0.0001(6)

loop_
_atom_type_symbol
_atom_type_description
_atom_type_scat_dispersion_real
_atom_type_scat_dispersion_imag
_atom_type_scat_source
N N 0.0061 0.0033 'International Tables Vol C Tables 4.2.6.8 and 6.1.1.4'
H H 0.0000 0.0000 'International Tables Vol C Tables 4.2.6.8 and 6.1.1.4'
P P 0.1023 0.0942 'International Tables Vol C Tables 4.2.6.8 and 6.1.1.4'

loop_
_geom_angle_atom_site_label_1
_geom_angle_atom_site_label_2
_geom_angle_atom_site_label_3
_geom_angle
_geom_angle_site_symmetry_1
_geom_angle_site_symmetry_3
N3 P1 N2 117.57(11) . .
N3 P1 N4 107.99(11) . .
N2 P1 N4 109.12(11) . .
N3 P1 N4 104.46(10) . 4_545
N2 P1 N4 107.90(10) . 4_545
N4 P1 N4 109.56(7) . 4_545
N1 P2 N3 120.84(13) . 6_565
N1 P2 N2 106.38(9) . .
N3 P2 N2 111.32(11) 6_565 .
N1 P2 N4 104.45(9) . 7
N3 P2 N4 103.68(10) 6_565 7
N2 P2 N4 109.61(11) . 7
P2 N1 P2 142.4(2) . 2_554
P1 N2 P2 136.23(14) . .
P1 N3 P2 125.28(13) . 6_566
P1 N4 P1 119.27(11) . 4
P1 N4 P2 123.25(12) . 7
P1 N4 P2 117.28(11) 4 7

loop_
_geom_bond_atom_site_label_1
_geom_bond_atom_site_label_2
_geom_bond_distance
_geom_bond_site_symmetry_2
P1 N3 1.568(2) .
P1 N2 1.599(2) .
P1 N4 1.682(2) .
P1 N4 1.697(2) 4_545
P2 N1 1.5596(11) .
P2 N3 1.581(2) 6_565
P2 N2 1.610(2) .
P2 N4 1.739(2) 7
N1 P2 1.5596(11) 2_554
N3 P2 1.581(2) 6_566
N4 P1 1.697(2) 4
N4 P2 1.739(2) 7
